data_7209388
loop_
_publ_author_name
'Koelmel, M.'
'Nemecek, A.M.'
'Straehle, J.'
'Gelinek, J.'

_publ_section_title
;
 Die Kristallstruktur der Salze K2 Au2 I6 und Cs2 Agx Au(I)1-x Au(III)
 Br6. Ein Beitrag zur Kristallchemie der Alkalihexahalogenoaurate(I,III)
;
_journal_name_full
;
Zeitschrift fuer Naturforschung, Teil B. Anorganische Chemie, Organische
 Chemie (33,1978-41,1986)
;
_journal_page_first 1047
_journal_page_last 1052
_journal_volume 34
_journal_year 1979
_chemical_formula_sum 'Au I3 K'
_chemical_name_systematic 'K Au I3'
_space_group_IT_number 14
_symmetry_space_group_name_Hall '-P 2yn'
_symmetry_space_group_name_H-M 'P 1 21/n 1'
_cell_angle_alpha 90
_cell_angle_beta 93
_cell_angle_gamma 90
_cell_formula_units_Z 4
_cell_length_a 7.283
_cell_length_b 9.259
_cell_length_c 11.587
_cell_volume 780.279
_citation_journal_id_ASTM ZNBAD2
_cod_data_source_file gold_242.cif
_cod_data_source_block Au1I3K1
_cod_original_cell_volume 780.2787
_cod_original_sg_symbol_Hall '-P 2ybc (x-z,y,z)'
_cod_original_formula_sum 'Au1 I3 K1'
_cod_database_code 7209388

loop_
_symmetry_equiv_pos_as_xyz
x,y,z
-x+1/2,y+1/2,-z+1/2
-x,-y,-z
x-1/2,-y-1/2,z-1/2

loop_
_atom_site_label
_atom_site_type_symbol
_atom_site_fract_x
_atom_site_fract_y
_atom_site_fract_z
_atom_site_occupancy
_atom_site_U_iso_or_equiv
Au2 Au+3 0 0 0.5 1 0.0
I2 I-1 0.2933 0.1595 0.4677 1 0.0
I3 I-1 0.2912 0.1526 0.0352 1 0.0
K1 K+1 0.062 0.386 0.248 1 0.0
Au1 Au+1 0 0 0 1 0.0
I1 I-1 -0.0771 -0.0071 0.2742 1 0.0
